data_4078850
loop_
_publ_author_name
'Wiegmann, Bj\"orn'
'Jones, Peter G.'
'Wagenblast, Gerhard'
'Lennartz, Christian'
'M\"unster, Ingo'
'Metz, Stefan'
'Kowalsky, Wolfgang'
'Johannes, Hans-Hermann'

_publ_section_title
;
 A New Framework of a Heteroleptic Iridium(III)--Carbene Complex as a
 Triplet Emitting Material
;
_journal_issue 15
_journal_name_full Organometallics
_journal_page_first 5223
_journal_paper_doi 10.1021/om300458f
_journal_volume 31
_journal_year 2012
_chemical_formula_sum 'C49 H40 Cl3 F2 Ir N7'
_chemical_formula_weight 1063.43
_chemical_name_systematic
;
 ?
;
_space_group_IT_number 2
_symmetry_cell_setting triclinic
_symmetry_space_group_name_Hall '-P 1'
_symmetry_space_group_name_H-M 'P -1'
_atom_sites_solution_hydrogens geom
_atom_sites_solution_primary direct
_atom_sites_solution_secondary difmap
_audit_creation_method SHELXL-97
_cell_angle_alpha 98.609(3)
_cell_angle_beta 100.840(3)
_cell_angle_gamma 98.216(3)
_cell_formula_units_Z 2
_cell_length_a 9.5540(3)
_cell_length_b 14.2139(5)
_cell_length_c 17.0434(6)
_cell_measurement_reflns_used 25521
_cell_measurement_temperature 100(2)
_cell_measurement_theta_max 29.2113
_cell_measurement_theta_min 2.2004
_cell_volume 2212.43(14)
_computing_cell_refinement
;
CrysAlisPro, Oxford Diffraction Ltd.,
Version 1.171.35.15 (release 03-08-2011 CrysAlis171 .NET)
(compiled Aug  3 2011,13:03:54)
;
_computing_data_collection
;
CrysAlisPro, Oxford Diffraction Ltd.,
Version 1.171.35.15 (release 03-08-2011 CrysAlis171 .NET)
(compiled Aug  3 2011,13:03:54)
;
_computing_data_reduction
;
CrysAlisPro, Oxford Diffraction Ltd.,
Version 1.171.35.15 (release 03-08-2011 CrysAlis171 .NET)
(compiled Aug  3 2011,13:03:54)
;
_computing_molecular_graphics 'Bruker XP'
_computing_publication_material SHELXL-97
_computing_structure_refinement 'SHELXL-97 (Sheldrick, 1997)'
_computing_structure_solution 'SHELXS-97 (Sheldrick, 1990)'
_diffrn_ambient_temperature 100(2)
_diffrn_detector_area_resol_mean 16.1419
_diffrn_measured_fraction_theta_full 0.983
_diffrn_measured_fraction_theta_max 0.983
_diffrn_measurement_device_type 'Oxford Diffraction Xcalibur, Eos'
_diffrn_measurement_method \w-scan
_diffrn_radiation_monochromator graphite
_diffrn_radiation_source 'Enhance (Mo) X-ray Source'
_diffrn_radiation_type MoK\a
_diffrn_radiation_wavelength 0.71073
_diffrn_reflns_av_R_equivalents 0.0517
_diffrn_reflns_av_sigmaI/netI 0.0325
_diffrn_reflns_limit_h_max 12
_diffrn_reflns_limit_h_min -12
_diffrn_reflns_limit_k_max 18
_diffrn_reflns_limit_k_min -18
_diffrn_reflns_limit_l_max 22
_diffrn_reflns_limit_l_min -22
_diffrn_reflns_number 90534
_diffrn_reflns_theta_full 28.28
_diffrn_reflns_theta_max 28.28
_diffrn_reflns_theta_min 4.58
_exptl_absorpt_coefficient_mu 3.251
_exptl_absorpt_correction_T_max 1.00000
_exptl_absorpt_correction_T_min 0.87058
_exptl_absorpt_correction_type multi-scan
_exptl_absorpt_process_details
;
CrysAlisPro, Oxford Diffraction Ltd.,
Version 1.171.35.15 (release 03-08-2011 CrysAlis171 .NET)
(compiled Aug  3 2011,13:03:54)
;
_exptl_crystal_colour 'dark red'
_exptl_crystal_density_diffrn 1.596
_exptl_crystal_density_meas ?
_exptl_crystal_density_method 'not measured'
_exptl_crystal_description lath
_exptl_crystal_F_000 1058
_exptl_crystal_size_max 0.35
_exptl_crystal_size_mid 0.10
_exptl_crystal_size_min 0.03
_platon_squeeze_details
;
Two areas of significant residual electron density were tentatively
identified as a disordered dichloromethane molecule and half a
hexane (the latter over an inversion centre) but could not be refined
satisfactorily. For this reason the program SQUEEZE (part of the
PLATON suite: A. L. Spek, University of Utrecht, Netherlands) was
used to remove mathematically the effects of the solvent. The chemical
composition and derived parameters correspond to this
solvent content. Reflections below ca. 9 degrees in two-theta were
omitted from the refinement.
;
_refine_diff_density_max 1.348
_refine_diff_density_min -0.880
_refine_diff_density_rms 0.100
_refine_ls_extinction_method none
_refine_ls_goodness_of_fit_ref 1.042
_refine_ls_hydrogen_treatment constr
_refine_ls_matrix_type full
_refine_ls_number_parameters 508
_refine_ls_number_reflns 10786
_refine_ls_number_restraints 0
_refine_ls_restrained_S_all 1.042
_refine_ls_R_factor_all 0.0316
_refine_ls_R_factor_gt 0.0263
_refine_ls_shift/su_max 0.002
_refine_ls_shift/su_mean 0.000
_refine_ls_structure_factor_coef Fsqd
_refine_ls_weighting_details 'calc w=1/[\s^2^(Fo^2^)+(0.0322P)^2^+1.2635P] where P=(Fo^2^+2Fc^2^)/3'
_refine_ls_weighting_scheme calc
_refine_ls_wR_factor_gt 0.0590
_refine_ls_wR_factor_ref 0.0607
_reflns_number_gt 9780
_reflns_number_total 10786
_reflns_threshold_expression >2sigma(I)
_cod_data_source_file om300458f_si_003.cif
_cod_data_source_block irope
_cod_depositor_comments
;
The following automatic conversions were performed:

'_exptl_crystal_density_meas' value 'not measured' was changed to '?'
- the value is perceived as not measured.

Automatic conversion script
Id: cif_fix_values 3008 2015-01-20 13:52:24Z robertas 
;
_cod_original_cell_volume 2212.42(13)
_cod_database_code 4078850

loop_
_symmetry_equiv_pos_as_xyz
'x, y, z'
'-x, -y, -z'

loop_
_atom_site_label
_atom_site_type_symbol
_atom_site_fract_x
_atom_site_fract_y
_atom_site_fract_z
_atom_site_U_iso_or_equiv
_atom_site_adp_type
_atom_site_occupancy
_atom_site_symmetry_multiplicity
_atom_site_calc_flag
_atom_site_refinement_flags
Ir Ir 0.379548(10) 0.204598(7) 0.383247(6) 0.01595(4) Uani 1 1 d .
Cl Cl 0.52856(6) 0.14032(4) 0.49309(4) 0.01830(12) Uani 1 1 d .
F1 F 0.88817(17) 0.43907(13) 0.39080(11) 0.0326(4) Uani 1 1 d .
F2 F 0.0616(2) 0.44593(14) 0.24418(13) 0.0442(5) Uani 1 1 d .
C1 C 0.5472(3) 0.31896(18) 0.42309(16) 0.0178(5) Uani 1 1 d .
C2 C 0.6642(3) 0.34390(19) 0.38745(17) 0.0217(5) Uani 1 1 d .
H2 H 0.6675 0.3092 0.3359 0.026 Uiso 1 1 calc R
C3 C 0.7746(3) 0.4186(2) 0.42696(18) 0.0238(6) Uani 1 1 d .
C4 C 0.7770(3) 0.47246(19) 0.50127(18) 0.0236(6) Uani 1 1 d .
H4 H 0.8553 0.5234 0.5270 0.028 Uiso 1 1 calc R
C5 C 0.6611(3) 0.45002(18) 0.53756(17) 0.0199(5) Uani 1 1 d .
H5 H 0.6586 0.4869 0.5884 0.024 Uiso 1 1 calc R
C6 C 0.5473(3) 0.37313(18) 0.49956(16) 0.0180(5) Uani 1 1 d .
C7 C 0.4169(3) 0.34673(18) 0.53087(16) 0.0171(5) Uani 1 1 d .
C8 C 0.3929(3) 0.38321(19) 0.61014(17) 0.0226(5) Uani 1 1 d .
N9 N 0.2657(2) 0.36563(17) 0.62894(14) 0.0244(5) Uani 1 1 d .
C10 C 0.1521(3) 0.31413(19) 0.56945(17) 0.0223(5) Uani 1 1 d .
C11 C 0.0119(3) 0.3064(2) 0.58617(18) 0.0255(6) Uani 1 1 d .
H11 H -0.0014 0.3367 0.6372 0.031 Uiso 1 1 calc R
C12 C -0.1045(3) 0.2553(2) 0.52879(19) 0.0276(6) Uani 1 1 d .
H12 H -0.1989 0.2504 0.5398 0.033 Uiso 1 1 calc R
C13 C -0.0845(3) 0.2102(2) 0.45374(19) 0.0254(6) Uani 1 1 d .
H13 H -0.1660 0.1742 0.4146 0.030 Uiso 1 1 calc R
C14 C 0.0504(3) 0.21698(18) 0.43559(17) 0.0217(5) Uani 1 1 d .
H14 H 0.0616 0.1866 0.3841 0.026 Uiso 1 1 calc R
C15 C 0.1725(3) 0.26938(18) 0.49397(16) 0.0187(5) Uani 1 1 d .
N16 N 0.3109(2) 0.28180(15) 0.47807(13) 0.0168(4) Uani 1 1 d .
C17 C 0.5108(3) 0.4417(3) 0.67846(18) 0.0373(8) Uani 1 1 d .
H17A H 0.5264 0.5092 0.6712 0.056 Uiso 1 1 calc R
H17B H 0.6005 0.4158 0.6783 0.056 Uiso 1 1 calc R
H17C H 0.4821 0.4380 0.7304 0.056 Uiso 1 1 calc R
C18 C 0.3008(3) 0.27798(18) 0.29944(16) 0.0211(5) Uani 1 1 d .
C19 C 0.1967(3) 0.3380(2) 0.30241(17) 0.0246(6) Uani 1 1 d .
H19 H 0.1495 0.3440 0.3468 0.030 Uiso 1 1 calc R
C20 C 0.1635(3) 0.3882(2) 0.24008(19) 0.0302(6) Uani 1 1 d .
C21 C 0.2281(3) 0.3841(2) 0.17387(19) 0.0338(7) Uani 1 1 d .
H21 H 0.2019 0.4197 0.1321 0.041 Uiso 1 1 calc R
C22 C 0.3325(3) 0.3261(2) 0.17071(18) 0.0311(7) Uani 1 1 d .
H22 H 0.3784 0.3215 0.1258 0.037 Uiso 1 1 calc R
C23 C 0.3716(3) 0.27419(19) 0.23262(17) 0.0237(6) Uani 1 1 d .
C24 C 0.4732(3) 0.2065(2) 0.23243(17) 0.0244(6) Uani 1 1 d .
C25 C 0.5789(4) 0.1988(2) 0.18182(19) 0.0327(7) Uani 1 1 d .
N26 N 0.6584(3) 0.1307(2) 0.18222(16) 0.0340(6) Uani 1 1 d .
C27 C 0.6335(3) 0.0626(2) 0.22955(18) 0.0293(6) Uani 1 1 d .
C28 C 0.7043(3) -0.0184(2) 0.22241(19) 0.0346(7) Uani 1 1 d .
H28 H 0.7698 -0.0233 0.1870 0.042 Uiso 1 1 calc R
C29 C 0.6783(3) -0.0891(2) 0.26623(19) 0.0329(7) Uani 1 1 d .
H29 H 0.7235 -0.1443 0.2601 0.040 Uiso 1 1 calc R
C30 C 0.5848(3) -0.0806(2) 0.32048(17) 0.0268(6) Uani 1 1 d .
H30 H 0.5661 -0.1310 0.3499 0.032 Uiso 1 1 calc R
C31 C 0.5199(3) -0.00087(19) 0.33169(16) 0.0223(5) Uani 1 1 d .
H31 H 0.4603 0.0049 0.3703 0.027 Uiso 1 1 calc R
C32 C 0.5422(3) 0.07242(19) 0.28573(16) 0.0216(5) Uani 1 1 d .
N33 N 0.4714(2) 0.15063(16) 0.29022(13) 0.0204(5) Uani 1 1 d .
C34 C 0.6154(4) 0.2734(3) 0.1309(2) 0.0504(10) Uani 1 1 d .
H34A H 0.7102 0.2689 0.1179 0.076 Uiso 1 1 calc R
H34B H 0.6182 0.3381 0.1612 0.076 Uiso 1 1 calc R
H34C H 0.5416 0.2616 0.0804 0.076 Uiso 1 1 calc R
C35 C 0.0531(3) 0.1248(2) 0.18327(19) 0.0316(7) Uani 1 1 d .
H35 H 0.0022 0.1515 0.2214 0.038 Uiso 1 1 calc R
C36 C 0.0422(4) 0.1536(2) 0.1064(2) 0.0405(8) Uani 1 1 d .
H36 H -0.0167 0.1996 0.0925 0.049 Uiso 1 1 calc R
C37 C 0.1175(4) 0.1144(3) 0.05219(19) 0.0416(9) Uani 1 1 d .
C38 C 0.2023(4) 0.0434(2) 0.06839(19) 0.0367(7) Uani 1 1 d .
C39 C 0.2761(4) -0.0009(3) 0.0116(2) 0.0497(10) Uani 1 1 d .
H39 H 0.2736 0.0201 -0.0389 0.060 Uiso 1 1 calc R
C40 C 0.3502(4) -0.0730(3) 0.0287(3) 0.0552(11) Uani 1 1 d .
H40 H 0.4003 -0.1008 -0.0094 0.066 Uiso 1 1 calc R
C41 C 0.3530(4) -0.1059(3) 0.1015(2) 0.0483(9) Uani 1 1 d .
H41 H 0.4029 -0.1574 0.1122 0.058 Uiso 1 1 calc R
C42 C 0.2842(3) -0.0647(2) 0.1583(2) 0.0358(7) Uani 1 1 d .
H42 H 0.2868 -0.0885 0.2077 0.043 Uiso 1 1 calc R
C43 C 0.2097(3) 0.0120(2) 0.14447(17) 0.0306(7) Uani 1 1 d .
C44 C 0.1383(3) 0.0580(2) 0.20154(17) 0.0249(6) Uani 1 1 d .
N45 N 0.1445(2) 0.02656(16) 0.27829(14) 0.0219(5) Uani 1 1 d .
C46 C 0.0629(3) -0.0606(2) 0.28286(18) 0.0285(6) Uani 1 1 d .
H46 H 0.0049 -0.1073 0.2387 0.034 Uiso 1 1 calc R
C47 C 0.0819(3) -0.0661(2) 0.36142(18) 0.0256(6) Uani 1 1 d .
H47 H 0.0395 -0.1174 0.3840 0.031 Uiso 1 1 calc R
N48 N 0.1749(2) 0.01710(15) 0.40377(13) 0.0187(4) Uani 1 1 d .
C49 C 0.2174(3) 0.07643(18) 0.35385(15) 0.0171(5) Uani 1 1 d .
C50 C 0.1081(5) 0.1461(3) -0.0251(2) 0.0544(11) Uani 1 1 d .
N51 N 0.1030(5) 0.1690(3) -0.0871(2) 0.0724(12) Uani 1 1 d .
C52 C 0.2148(3) 0.03349(19) 0.49291(16) 0.0206(5) Uani 1 1 d .
H52A H 0.1278 0.0185 0.5146 0.031 Uiso 1 1 calc R
H52B H 0.2597 0.1013 0.5137 0.031 Uiso 1 1 calc R
H52C H 0.2835 -0.0084 0.5099 0.031 Uiso 1 1 calc R

loop_
_atom_site_aniso_label
_atom_site_aniso_U_11
_atom_site_aniso_U_22
_atom_site_aniso_U_33
_atom_site_aniso_U_23
_atom_site_aniso_U_13
_atom_site_aniso_U_12
Ir 0.01387(5) 0.01411(5) 0.01814(6) 0.00062(3) 0.00320(3) -0.00055(3)
Cl 0.0147(3) 0.0172(3) 0.0216(3) 0.0021(2) 0.0029(2) 0.0009(2)
F1 0.0213(8) 0.0350(10) 0.0416(10) 0.0038(8) 0.0166(7) -0.0048(7)
F2 0.0429(11) 0.0417(11) 0.0529(13) 0.0203(10) 0.0036(9) 0.0196(9)
C1 0.0119(11) 0.0141(12) 0.0254(14) 0.0022(10) 0.0021(10) -0.0002(9)
C2 0.0201(13) 0.0212(13) 0.0236(14) 0.0036(11) 0.0064(10) 0.0013(10)
C3 0.0151(12) 0.0228(14) 0.0360(16) 0.0082(12) 0.0109(11) 0.0012(10)
C4 0.0150(12) 0.0179(13) 0.0348(16) 0.0020(11) 0.0042(11) -0.0024(10)
C5 0.0151(12) 0.0160(12) 0.0261(14) -0.0010(10) 0.0035(10) 0.0009(9)
C6 0.0145(11) 0.0134(12) 0.0244(13) 0.0014(10) 0.0029(10) 0.0010(9)
C7 0.0140(11) 0.0142(11) 0.0224(13) 0.0016(10) 0.0037(9) 0.0020(9)
C8 0.0206(13) 0.0218(13) 0.0229(14) 0.0001(11) 0.0050(10) -0.0008(10)
N9 0.0225(11) 0.0238(12) 0.0265(12) 0.0018(10) 0.0094(9) 0.0001(9)
C10 0.0179(12) 0.0201(13) 0.0295(15) 0.0053(11) 0.0065(11) 0.0029(10)
C11 0.0214(13) 0.0258(14) 0.0340(16) 0.0096(12) 0.0142(12) 0.0043(11)
C12 0.0143(12) 0.0277(15) 0.0454(18) 0.0138(13) 0.0120(12) 0.0042(11)
C13 0.0133(12) 0.0201(13) 0.0402(17) 0.0065(12) 0.0013(11) -0.0011(10)
C14 0.0179(12) 0.0161(12) 0.0292(15) 0.0032(11) 0.0022(10) 0.0018(10)
C15 0.0132(11) 0.0156(12) 0.0283(14) 0.0056(10) 0.0058(10) 0.0019(9)
N16 0.0143(10) 0.0146(10) 0.0196(11) 0.0002(8) 0.0023(8) 0.0007(8)
C17 0.0296(16) 0.051(2) 0.0218(15) -0.0054(14) 0.0051(12) -0.0097(14)
C18 0.0236(13) 0.0147(12) 0.0219(13) 0.0006(10) 0.0023(10) -0.0004(10)
C19 0.0226(13) 0.0215(13) 0.0255(14) 0.0012(11) 0.0006(11) -0.0012(10)
C20 0.0272(15) 0.0255(15) 0.0339(17) 0.0057(12) -0.0038(12) 0.0051(12)
C21 0.0401(17) 0.0283(16) 0.0281(16) 0.0107(13) -0.0041(13) -0.0010(13)
C22 0.0403(17) 0.0257(15) 0.0234(15) 0.0044(12) 0.0042(13) -0.0030(13)
C23 0.0277(14) 0.0193(13) 0.0206(13) 0.0020(10) 0.0020(11) -0.0013(11)
C24 0.0300(14) 0.0210(13) 0.0202(14) 0.0010(11) 0.0061(11) -0.0002(11)
C25 0.0411(17) 0.0312(16) 0.0276(16) 0.0038(13) 0.0155(13) 0.0031(13)
N26 0.0380(15) 0.0359(15) 0.0315(14) 0.0039(11) 0.0178(12) 0.0068(12)
C27 0.0312(15) 0.0319(16) 0.0246(15) 0.0001(12) 0.0100(12) 0.0046(12)
C28 0.0365(17) 0.0412(18) 0.0308(17) 0.0015(14) 0.0171(13) 0.0148(14)
C29 0.0394(17) 0.0335(17) 0.0287(16) 0.0005(13) 0.0101(13) 0.0172(14)
C30 0.0303(15) 0.0243(14) 0.0239(14) 0.0013(11) 0.0039(11) 0.0049(11)
C31 0.0213(13) 0.0218(13) 0.0217(14) -0.0002(10) 0.0046(10) 0.0018(10)
C32 0.0226(13) 0.0206(13) 0.0198(13) -0.0016(10) 0.0053(10) 0.0023(10)
N33 0.0220(11) 0.0182(11) 0.0197(11) 0.0009(9) 0.0060(9) 0.0000(9)
C34 0.067(3) 0.044(2) 0.055(2) 0.0185(18) 0.039(2) 0.0131(18)
C35 0.0321(16) 0.0224(14) 0.0318(16) 0.0005(12) -0.0027(12) -0.0053(12)
C36 0.0392(18) 0.0260(16) 0.043(2) 0.0062(14) -0.0141(15) -0.0069(13)
C37 0.049(2) 0.0414(19) 0.0200(15) 0.0023(14) -0.0067(14) -0.0160(16)
C38 0.0412(18) 0.0367(18) 0.0226(15) -0.0021(13) 0.0008(13) -0.0088(14)
C39 0.052(2) 0.063(3) 0.0215(16) -0.0044(16) 0.0075(15) -0.0208(19)
C40 0.048(2) 0.063(3) 0.046(2) -0.014(2) 0.0181(18) -0.004(2)
C41 0.041(2) 0.050(2) 0.046(2) -0.0131(17) 0.0104(16) 0.0023(16)
C42 0.0329(16) 0.0364(18) 0.0313(17) -0.0055(14) 0.0050(13) -0.0014(13)
C43 0.0299(15) 0.0331(16) 0.0192(14) -0.0031(12) 0.0005(11) -0.0111(12)
C44 0.0240(13) 0.0220(14) 0.0214(14) -0.0013(11) -0.0014(11) -0.0063(11)
N45 0.0227(11) 0.0179(11) 0.0215(12) 0.0016(9) 0.0025(9) -0.0028(9)
C46 0.0292(15) 0.0191(14) 0.0297(16) -0.0020(11) 0.0018(12) -0.0076(11)
C47 0.0242(14) 0.0183(13) 0.0299(15) 0.0008(11) 0.0047(11) -0.0056(10)
N48 0.0145(10) 0.0177(11) 0.0219(11) 0.0016(9) 0.0032(8) -0.0002(8)
C49 0.0151(11) 0.0177(12) 0.0179(12) -0.0003(10) 0.0037(9) 0.0042(9)
C50 0.070(3) 0.048(2) 0.0256(18) 0.0046(16) -0.0132(17) -0.0212(19)
N51 0.103(3) 0.062(2) 0.0325(18) 0.0142(17) -0.0129(18) -0.023(2)
C52 0.0169(12) 0.0225(13) 0.0208(13) 0.0017(10) 0.0053(10) -0.0009(10)

loop_
_atom_type_symbol
_atom_type_description
_atom_type_scat_dispersion_real
_atom_type_scat_dispersion_imag
_atom_type_scat_source
C C 0.0033 0.0016 'International Tables Vol C Tables 4.2.6.8 and 6.1.1.4'
H H 0.0000 0.0000 'International Tables Vol C Tables 4.2.6.8 and 6.1.1.4'
N N 0.0061 0.0033 'International Tables Vol C Tables 4.2.6.8 and 6.1.1.4'
F F 0.0171 0.0103 'International Tables Vol C Tables 4.2.6.8 and 6.1.1.4'
Cl Cl 0.1484 0.1585 'International Tables Vol C Tables 4.2.6.8 and 6.1.1.4'
Ir Ir -1.4442 7.9887 'International Tables Vol C Tables 4.2.6.8 and 6.1.1.4'

loop_
_geom_angle_atom_site_label_1
_geom_angle_atom_site_label_2
_geom_angle_atom_site_label_3
_geom_angle
C18 Ir C1 86.84(10)
C18 Ir N33 80.34(10)
C1 Ir N33 91.58(9)
C18 Ir N16 95.83(10)
C1 Ir N16 78.83(9)
N33 Ir N16 169.90(8)
C18 Ir C49 100.57(10)
C1 Ir C49 172.59(10)
N33 Ir C49 89.71(9)
N16 Ir C49 100.20(9)
C18 Ir Cl 167.10(7)
C1 Ir Cl 80.58(7)
N33 Ir Cl 97.08(7)
N16 Ir Cl 84.56(6)
C49 Ir Cl 92.02(7)
C2 C1 C6 117.6(2)
C2 C1 Ir 128.2(2)
C6 C1 Ir 113.98(17)
C3 C2 C1 120.1(3)
F1 C3 C4 118.5(2)
F1 C3 C2 118.1(2)
C4 C3 C2 123.4(2)
C3 C4 C5 117.7(2)
C4 C5 C6 120.5(2)
C5 C6 C1 120.7(2)
C5 C6 C7 124.7(2)
C1 C6 C7 114.5(2)
N16 C7 C8 118.9(2)
N16 C7 C6 114.5(2)
C8 C7 C6 126.6(2)
N9 C8 C7 122.2(2)
N9 C8 C17 114.4(2)
C7 C8 C17 123.4(2)
C8 N9 C10 117.9(2)
N9 C10 C15 121.8(2)
N9 C10 C11 117.9(3)
C15 C10 C11 120.4(2)
C12 C11 C10 119.9(3)
C11 C12 C13 120.0(2)
C14 C13 C12 121.5(3)
C13 C14 C15 119.6(3)
N16 C15 C10 118.9(2)
N16 C15 C14 122.3(2)
C10 C15 C14 118.7(2)
C7 N16 C15 118.5(2)
C7 N16 Ir 114.47(16)
C15 N16 Ir 126.89(16)
C19 C18 C23 118.0(3)
C19 C18 Ir 128.0(2)
C23 C18 Ir 113.71(19)
C20 C19 C18 119.2(3)
F2 C20 C19 118.2(3)
F2 C20 C21 117.9(3)
C19 C20 C21 123.9(3)
C20 C21 C22 117.5(3)
C21 C22 C23 121.1(3)
C22 C23 C18 120.3(3)
C22 C23 C24 125.3(3)
C18 C23 C24 114.2(2)
N33 C24 C25 118.5(3)
N33 C24 C23 114.3(2)
C25 C24 C23 127.0(3)
N26 C25 C24 122.2(3)
N26 C25 C34 115.0(3)
C24 C25 C34 122.6(3)
C25 N26 C27 117.7(3)
N26 C27 C32 121.8(3)
N26 C27 C28 118.3(3)
C32 C27 C28 119.8(3)
C29 C28 C27 120.0(3)
C28 C29 C30 120.1(3)
C31 C30 C29 121.3(3)
C30 C31 C32 119.8(3)
N33 C32 C31 122.2(2)
N33 C32 C27 118.8(3)
C31 C32 C27 118.9(3)
C24 N33 C32 118.7(2)
C24 N33 Ir 113.51(18)
C32 N33 Ir 127.36(18)
C44 C35 C36 119.0(3)
C37 C36 C35 119.6(3)
C36 C37 C38 122.7(3)
C36 C37 C50 118.9(4)
C38 C37 C50 118.4(4)
C37 C38 C39 123.4(3)
C37 C38 C43 117.9(3)
C39 C38 C43 118.6(3)
C40 C39 C38 121.0(4)
C39 C40 C41 120.4(4)
C42 C41 C40 120.6(4)
C41 C42 C43 121.2(3)
C42 C43 C44 123.5(3)
C42 C43 C38 118.2(3)
C44 C43 C38 118.3(3)
C35 C44 C43 122.3(3)
C35 C44 N45 118.6(3)
C43 C44 N45 118.8(3)
C49 N45 C46 111.8(2)
C49 N45 C44 127.7(2)
C46 N45 C44 120.4(2)
C47 C46 N45 106.5(2)
C46 C47 N48 107.0(2)
C49 N48 C47 112.4(2)
C49 N48 C52 127.6(2)
C47 N48 C52 120.1(2)
N48 C49 N45 102.3(2)
N48 C49 Ir 128.79(18)
N45 C49 Ir 128.38(18)
N51 C50 C37 177.9(5)

loop_
_geom_bond_atom_site_label_1
_geom_bond_atom_site_label_2
_geom_bond_distance
Ir C18 1.990(3)
Ir C1 2.046(2)
Ir N33 2.055(2)
Ir N16 2.078(2)
Ir C49 2.144(2)
Ir Cl 2.4995(6)
F1 C3 1.363(3)
F2 C20 1.365(3)
C1 C2 1.396(3)
C1 C6 1.411(4)
C2 C3 1.375(4)
C3 C4 1.373(4)
C4 C5 1.388(4)
C5 C6 1.407(3)
C6 C7 1.468(3)
C7 N16 1.352(3)
C7 C8 1.445(4)
C8 N9 1.314(3)
C8 C17 1.505(4)
N9 C10 1.371(3)
C10 C15 1.408(4)
C10 C11 1.414(4)
C11 C12 1.367(4)
C12 C13 1.402(4)
C13 C14 1.375(4)
C14 C15 1.414(4)
C15 N16 1.391(3)
C18 C19 1.404(4)
C18 C23 1.428(4)
C19 C20 1.379(4)
C20 C21 1.382(5)
C21 C22 1.385(5)
C22 C23 1.400(4)
C23 C24 1.461(4)
C24 N33 1.356(4)
C24 C25 1.452(4)
C25 N26 1.313(4)
C25 C34 1.512(5)
N26 C27 1.372(4)
C27 C32 1.417(4)
C27 C28 1.417(4)
C28 C29 1.361(5)
C29 C30 1.406(4)
C30 C31 1.373(4)
C31 C32 1.410(4)
C32 N33 1.381(3)
C35 C44 1.370(4)
C35 C36 1.420(5)
C36 C37 1.376(5)
C37 C38 1.409(5)
C37 C50 1.446(5)
C38 C39 1.425(5)
C38 C43 1.426(4)
C39 C40 1.362(6)
C40 C41 1.387(6)
C41 C42 1.375(5)
C42 C43 1.409(5)
C43 C44 1.423(4)
C44 N45 1.438(4)
N45 C49 1.376(3)
N45 C46 1.387(3)
C46 C47 1.332(4)
C47 N48 1.382(3)
N48 C49 1.359(3)
N48 C52 1.469(3)
C50 N51 1.146(5)

loop_
_platon_squeeze_void_nr
_platon_squeeze_void_average_x
_platon_squeeze_void_average_y
_platon_squeeze_void_average_z
_platon_squeeze_void_volume
_platon_squeeze_void_count_electrons
_platon_squeeze_void_content
1 0.097 0.500 1.000 527 93 ' '
2 0.125 0.715 0.732 8 1 ' '
3 0.875 0.285 0.268 8 1 ' '
